data_1573659
_journal_paper_doi 10.1039/D4DT03036B
_chemical_formula_moiety 'C15 H22 Au O P'
_chemical_formula_sum 'C15 H22 Au O P'
_chemical_formula_weight 446.26
_space_group_crystal_system orthorhombic
_space_group_IT_number 29
_space_group_name_Hall 'P -2a -2ab'
_space_group_name_H-M_alt 'P b 21 a'
_atom_sites_solution_hydrogens geom
_audit_creation_date 2024-05-06
_audit_creation_method
;
Olex2 1.5
(compiled 2024.02.16 svn.r378c4104 for OlexSys, GUI svn.r6928)
;
_audit_update_record
;
2024-07-24 deposited with the CCDC.	2025-01-09 downloaded from the CCDC.
;
_cell_angle_alpha 90
_cell_angle_beta 90
_cell_angle_gamma 90
_cell_formula_units_Z 8
_cell_length_a 16.9596(8)
_cell_length_b 9.8810(3)
_cell_length_c 16.6423(12)
_cell_measurement_reflns_used 11665
_cell_measurement_temperature 295.2(6)
_cell_measurement_theta_max 24.7020
_cell_measurement_theta_min 2.0960
_cell_volume 2788.9(3)
_computing_cell_refinement 'CrysAlisPro 1.171.42.49 (Rigaku OD, 2022)'
_computing_data_collection 'CrysAlisPro 1.171.42.49 (Rigaku OD, 2022)'
_computing_data_reduction 'CrysAlisPro 1.171.42.49 (Rigaku OD, 2022)'
_computing_molecular_graphics 'Olex2 1.5 (Dolomanov et al., 2009)'
_computing_publication_material 'Olex2 1.5 (Dolomanov et al., 2009)'
_computing_structure_refinement 'SHELXL 2018/3 (Sheldrick, 2015)'
_diffrn_ambient_environment 'Diamond Anvil Cell filled with silicone oil'
_diffrn_ambient_pressure 1890000
_diffrn_ambient_temperature 295.2(6)
_diffrn_crystal_treatment 'pressurized rapidly in silicone oil as a hydrostatic medium'
_diffrn_detector 'CCD plate'
_diffrn_detector_area_resol_mean 16.0128
_diffrn_detector_type Eos
_diffrn_measured_fraction_theta_full 0.914
_diffrn_measured_fraction_theta_max 0.814
_diffrn_measurement_details
;
List of Runs (angles in degrees, time in seconds):

  # Type    Start    End  Width  t~exp~   \w     \q     \k     \f   Frames
#--------------------------------------------------------------------------
  1  \w    -88.00   5.00   1.00   90.00    --  -25.00 114.00 -45.00   93
  2  \w    -37.00  29.00   1.00   90.00    --  -25.00 -39.00-167.00   66
  3  \w    -42.00 -12.00   1.00   90.00    --  -25.00 -26.00   8.00   30
  4  \w    -26.00  10.00   1.00   90.00    --  -25.00  67.00 -23.00   36
  5  \w    -14.00  18.00   1.00   90.00    --  -25.00 -97.00  35.00   32
  6  \w    -14.00  21.00   1.00   90.00    --  -25.00 -97.00-143.00   35
  7  \w      2.00  43.00   1.00   90.00    --  -25.00 -26.00   8.00   41
  8  \w    -97.00 -14.00   1.00   90.00    --  -25.00 135.00 123.00   83
  9  \w    -64.00  28.00   1.00   90.00    --  -25.00  53.00 162.00   92
 10  \w    -29.00  37.00   1.00   90.00    --   25.08  39.00 167.00   66
 11  \w    -20.00  60.00   1.00   90.00    --   25.08 -67.00  23.00   80
 12  \w    -12.00  14.00   1.00   90.00    --   25.08  97.00 143.00   26
 13  \w    -28.00  62.00   1.00   90.00    --   25.08 -39.00-167.00   90
 14  \w    -54.00  42.00   1.00   90.00    --   25.08  26.00  -8.00   96
 15  \w    -16.00  14.00   1.00   90.00    --   25.08  97.00 -35.00   30
;
_diffrn_measurement_device 'four-circle diffractometer'
_diffrn_measurement_device_type 'SuperNova, Single source at offset/far, Eos'
_diffrn_measurement_method '\w scans'
_diffrn_measurement_specimen_support 'Diamond Anvil Cell, effective opening angle 52 deg.'
_diffrn_orient_matrix_type 'CrysAlisPro convention (1999,Acta A55,543-557)'
_diffrn_orient_matrix_UB_11 -0.0201601000
_diffrn_orient_matrix_UB_12 -0.0265942000
_diffrn_orient_matrix_UB_13 0.0034664000
_diffrn_orient_matrix_UB_21 -0.0168294000
_diffrn_orient_matrix_UB_22 0.0150374000
_diffrn_orient_matrix_UB_23 0.0416803000
_diffrn_orient_matrix_UB_31 -0.0199654000
_diffrn_orient_matrix_UB_32 0.0140569000
_diffrn_orient_matrix_UB_33 -0.0381051000
_diffrn_radiation_monochromator mirror
_diffrn_radiation_probe x-ray
_diffrn_radiation_type 'Ag K\a'
_diffrn_radiation_wavelength 0.56087
_diffrn_reflns_av_R_equivalents 0.0742
_diffrn_reflns_av_unetI/netI 0.0792
_diffrn_reflns_Laue_measured_fraction_full 0.914
_diffrn_reflns_Laue_measured_fraction_max 0.814
_diffrn_reflns_limit_h_max 26
_diffrn_reflns_limit_h_min -25
_diffrn_reflns_limit_k_max 15
_diffrn_reflns_limit_k_min -15
_diffrn_reflns_limit_l_max 23
_diffrn_reflns_limit_l_min -23
_diffrn_reflns_number 49554
_diffrn_reflns_point_group_measured_fraction_full 0.916
_diffrn_reflns_point_group_measured_fraction_max 0.794
_diffrn_reflns_theta_full 19.665
_diffrn_reflns_theta_max 26.921
_diffrn_reflns_theta_min 1.895
_diffrn_source 'micro-focus sealed X-ray tube'
_diffrn_source_type 'SuperNova (Ag) X-ray Source'
_exptl_absorpt_coefficient_mu 5.758
_exptl_absorpt_correction_T_max 0.60492
_exptl_absorpt_correction_T_min 0.59650
_exptl_absorpt_correction_type sphere
_exptl_absorpt_process_details
;
CrysAlisPro 1.171.42.49 (Rigaku Oxford Diffraction, 2022)
Spherical absorption correction
using equivalent radius and absorption coefficient.
Empirical absorption correction using spherical harmonics,
implemented in SCALE3 ABSPACK scaling algorithm.
;
_exptl_crystal_colour 'clear violet'
_exptl_crystal_colour_lustre clear
_exptl_crystal_colour_primary violet
_exptl_crystal_density_diffrn 2.126
_exptl_crystal_description needle
_exptl_crystal_F_000 1712
_exptl_crystal_preparation 'Mounted in a Diamond-Anvil Cell using silicone oil as pressure medium.,Luminescent'
_exptl_crystal_pressure_history 'Pressurized to 1.89 GPa and left to stabilize over ? hours.'
_exptl_crystal_recrystallization_method 'Re-crystallisation from solvent: n-pentane/dichloromethane'
_exptl_crystal_size_max 0.18
_exptl_crystal_size_mid 0.13
_exptl_crystal_size_min 0.09
_exptl_crystal_size_rad 0.400
_refine_diff_density_max 1.092
_refine_diff_density_min -1.621
_refine_diff_density_rms 0.196
_refine_ls_abs_structure_details
;
 Refined as an inversion twin.
;
_refine_ls_abs_structure_Flack 0.58(2)
_refine_ls_extinction_method none
_refine_ls_goodness_of_fit_ref 1.013
_refine_ls_hydrogen_treatment constr
_refine_ls_matrix_type full
_refine_ls_number_parameters 334
_refine_ls_number_reflns 9749
_refine_ls_number_restraints 1
_refine_ls_restrained_S_all 1.013
_refine_ls_R_factor_all 0.1038
_refine_ls_R_factor_gt 0.0450
_refine_ls_shift/su_max 0.001
_refine_ls_shift/su_mean 0.000
_refine_ls_structure_factor_coef Fsqd
_refine_ls_weighting_details 'w=1/[\s^2^(Fo^2^)+(0.0186P)^2^] where P=(Fo^2^+2Fc^2^)/3'
_refine_ls_weighting_scheme calc
_refine_ls_wR_factor_gt 0.0571
_refine_ls_wR_factor_ref 0.0682
_reflns_Friedel_coverage 0.861
_reflns_Friedel_fraction_full 0.918
_reflns_Friedel_fraction_max 0.772
_reflns_number_gt 6080
_reflns_number_total 9749
_reflns_threshold_expression 'I > 2\s(I)'
_cod_data_source_file d4dt03036b2.cif
_cod_data_source_block appr2_1p89GPa
_cod_database_code 1573659
_shelx_shelxl_version_number 2018/3
_chemical_oxdiff_formula 'C15 H22 O P Au'
_shelx_space_group_comment
;
The symmetry employed for this shelxl refinement is uniquely defined
by the following loop, which should always be used as a source of
symmetry information in preference to the above space-group names.
They are only intended as comments.
;
_shelx_estimated_absorpt_t_max 0.625
_shelx_estimated_absorpt_t_min 0.424
_diffrn_orient_matrix_axis[1] matrixX
_diffrn_orient_matrix_axis[2] matrixY
_diffrn_orient_matrix_axis[3] matrixZ
_olex2_refinement_description
;
1. Twinned data refinement
 Scales: 0.42(2)
 0.58(2)
2. Fixed Uiso
 At 1.2 times of:
  All C(H) groups, All C(H,H) groups
 At 1.5 times of:
  All C(H,H,H) groups
3.a Secondary CH2 refined with riding coordinates:
 C10(H10A,H10B), C30(H30A,H30B), C32(H32A,H32B), C12(H12A,H12B), C14(H14A,
 H14B), C34(H34A,H34B)
3.b Aromatic/amide H refined with riding coordinates:
 C27(H27), C24(H24), C28(H28), C25(H25), C7(H7), C8(H8), C4(H4), C5(H5)
3.c Idealised Me refined as rotating group:
 C11(H11A,H11B,H11C), C31(H31A,H31B,H31C), C9(H9A,H9B,H9C), C35(H35A,H35B,
 H35C), C33(H33A,H33B,H33C), C15(H15A,H15B,H15C), C13(H13A,H13B,H13C), C29(H29A,
 H29B,H29C)
;
_olex2_submission_special_instructions 'No special instructions were received'
_oxdiff_exptl_absorpt_empirical_details
;
Empirical correction (ABSPACK) includes:
- Absorption correction using spherical harmonics
- Frame scaling
;
_oxdiff_exptl_absorpt_empirical_full_max 1.465
_oxdiff_exptl_absorpt_empirical_full_min 0.865

loop_
_space_group_symop_operation_xyz
'x, y, z'
'x+1/2, y, -z'
'-x+1/2, y+1/2, z'
'-x, y+1/2, -z'

loop_
_atom_site_label
_atom_site_type_symbol
_atom_site_fract_x
_atom_site_fract_y
_atom_site_fract_z
_atom_site_U_iso_or_equiv
_atom_site_adp_type
_atom_site_occupancy
_atom_site_site_symmetry_order
_atom_site_calc_flag
_atom_site_refinement_flags_posn
_atom_site_refinement_flags_adp
_atom_site_refinement_flags_occupancy
_atom_site_disorder_assembly
_atom_site_disorder_group
Au2 Au 0.63360(2) -0.00745(3) 0.41993(3) 0.03029(11) Uani 1 1 d . . . . .
Au1 Au 0.37793(2) 0.70654(3) 0.07795(3) 0.03017(11) Uani 1 1 d . . . . .
P1 P 0.37768(15) 0.9019(6) 0.0051(2) 0.0245(11) Uani 1 1 d . . . . .
P2 P 0.62830(15) -0.1971(6) 0.4971(2) 0.0267(11) Uani 1 1 d . . . . .
C23 C 0.6348(5) 0.4152(14) 0.3050(9) 0.027(3) Uani 1 1 d . . . . .
C21 C 0.6353(6) 0.1723(15) 0.3649(9) 0.031(3) Uani 1 1 d . . . . .
C26 C 0.6355(6) 0.6740(12) 0.2330(8) 0.026(3) Uani 1 1 d . . . . .
C22 C 0.6343(6) 0.2860(15) 0.3397(9) 0.028(3) Uani 1 1 d . . . . .
O2 O 0.6420(5) 0.7953(11) 0.1976(7) 0.048(3) Uani 1 1 d . . . . .
C1 C 0.3791(6) 0.5267(17) 0.1331(10) 0.037(4) Uani 1 1 d . . . . .
C2 C 0.3798(6) 0.4139(17) 0.1584(9) 0.036(4) Uani 1 1 d . . . . .
C27 C 0.5654(6) 0.6208(10) 0.2622(7) 0.030(3) Uani 1 1 d . . . . .
H27 H 0.518595 0.669250 0.257770 0.036 Uiso 1 1 calc R U . . .
C24 C 0.7051(5) 0.4736(10) 0.2747(7) 0.032(2) Uani 1 1 d . . . . .
H24 H 0.752238 0.425980 0.278159 0.038 Uiso 1 1 calc R U . . .
C28 C 0.5663(5) 0.4939(12) 0.2981(6) 0.033(2) Uani 1 1 d . . . . .
H28 H 0.519326 0.459577 0.318481 0.040 Uiso 1 1 calc R U . . .
C25 C 0.7040(6) 0.6004(9) 0.2401(8) 0.034(3) Uani 1 1 d . . . . .
H25 H 0.750929 0.637192 0.221136 0.041 Uiso 1 1 calc R U . . .
C7 C 0.4491(6) 0.1104(11) 0.2722(8) 0.035(3) Uani 1 1 d . . . . .
H7 H 0.492655 0.086006 0.302925 0.042 Uiso 1 1 calc R U . . .
C8 C 0.4461(5) 0.2343(10) 0.2373(7) 0.033(3) Uani 1 1 d . . . . .
H8 H 0.488722 0.292652 0.242878 0.039 Uiso 1 1 calc R U . . .
C3 C 0.3807(6) 0.2761(13) 0.1934(9) 0.026(3) Uani 1 1 d . . . . .
C10 C 0.4046(6) 0.8684(9) -0.0980(6) 0.031(3) Uani 1 1 d . . . . .
H10A H 0.380729 0.936452 -0.132172 0.038 Uiso 1 1 calc R U . . .
H10B H 0.461373 0.876121 -0.103370 0.038 Uiso 1 1 calc R U . . .
C11 C 0.3788(5) 0.7275(11) -0.1270(9) 0.042(3) Uani 1 1 d . . . . .
H11A H 0.388993 0.719377 -0.183579 0.063 Uiso 1 1 calc R U . . .
H11B H 0.323489 0.715783 -0.117151 0.063 Uiso 1 1 calc R U . . .
H11C H 0.407932 0.659373 -0.098540 0.063 Uiso 1 1 calc R U . . .
C31 C 0.6641(6) -0.0361(9) 0.6291(7) 0.037(3) Uani 1 1 d . . . . .
H31A H 0.678837 0.034690 0.592517 0.055 Uiso 1 1 calc R U . . .
H31B H 0.694445 -0.028192 0.677526 0.055 Uiso 1 1 calc R U . . .
H31C H 0.609019 -0.028500 0.641543 0.055 Uiso 1 1 calc R U . . .
C30 C 0.6799(6) -0.1725(9) 0.5905(7) 0.037(3) Uani 1 1 d . . . . .
H30A H 0.664557 -0.243313 0.627682 0.045 Uiso 1 1 calc R U . . .
H30B H 0.736098 -0.181315 0.580875 0.045 Uiso 1 1 calc R U . . .
O1 O 0.3960(5) -0.1021(10) 0.3014(7) 0.056(3) Uani 1 1 d . . . . .
C4 C 0.3196(5) 0.1848(10) 0.1839(6) 0.031(2) Uani 1 1 d . . . . .
H4 H 0.275384 0.210058 0.154356 0.037 Uiso 1 1 calc R U . . .
C32 C 0.6687(6) -0.3480(9) 0.4560(7) 0.034(3) Uani 1 1 d . . . . .
H32A H 0.646149 -0.362175 0.403089 0.041 Uiso 1 1 calc R U . . .
H32B H 0.725043 -0.335612 0.449247 0.041 Uiso 1 1 calc R U . . .
C12 C 0.2823(5) 0.9843(12) 0.0002(7) 0.037(3) Uani 1 1 d . . . . .
H12A H 0.266269 1.008088 0.054305 0.044 Uiso 1 1 calc R U . . .
H12B H 0.287929 1.067770 -0.029921 0.044 Uiso 1 1 calc R U . . .
C14 C 0.4477(5) 1.0328(8) 0.0373(7) 0.031(2) Uani 1 1 d . . . . .
H14A H 0.441532 1.047701 0.094561 0.037 Uiso 1 1 calc R U . . .
H14B H 0.500981 1.000320 0.028218 0.037 Uiso 1 1 calc R U . . .
C9 C 0.3470(6) -0.2066(10) 0.2829(8) 0.045(3) Uani 1 1 d . . . . .
H9A H 0.358033 -0.237733 0.229462 0.068 Uiso 1 1 calc R U . . .
H9B H 0.293217 -0.176464 0.285917 0.068 Uiso 1 1 calc R U . . .
H9C H 0.355023 -0.279218 0.320331 0.068 Uiso 1 1 calc R U . . .
C35 C 0.4755(5) -0.2640(10) 0.4534(7) 0.039(3) Uani 1 1 d . . . . .
H35A H 0.480389 -0.192220 0.414882 0.059 Uiso 1 1 calc R U . . .
H35B H 0.421521 -0.271557 0.470159 0.059 Uiso 1 1 calc R U . . .
H35C H 0.492145 -0.347647 0.429508 0.059 Uiso 1 1 calc R U . . .
C34 C 0.5273(6) -0.2330(11) 0.5264(8) 0.037(3) Uani 1 1 d . . . . .
H34A H 0.526694 -0.309789 0.562721 0.044 Uiso 1 1 calc R U . . .
H34B H 0.505913 -0.155596 0.554932 0.044 Uiso 1 1 calc R U . . .
C6 C 0.3885(6) 0.0219(13) 0.2624(8) 0.031(3) Uani 1 1 d . . . . .
C5 C 0.3227(6) 0.0575(10) 0.2172(7) 0.031(3) Uani 1 1 d . . . . .
H5 H 0.281655 -0.003527 0.209715 0.037 Uiso 1 1 calc R U . . .
C33 C 0.6549(7) -0.4744(12) 0.5061(8) 0.052(4) Uani 1 1 d . . . . .
H33A H 0.673212 -0.552332 0.477118 0.078 Uiso 1 1 calc R U . . .
H33B H 0.599588 -0.483846 0.517001 0.078 Uiso 1 1 calc R U . . .
H33C H 0.683212 -0.466994 0.555872 0.078 Uiso 1 1 calc R U . . .
C15 C 0.4371(6) 1.1671(11) -0.0064(7) 0.045(4) Uani 1 1 d . . . . .
H15A H 0.442248 1.152962 -0.063265 0.068 Uiso 1 1 calc R U . . .
H15B H 0.476562 1.229912 0.011321 0.068 Uiso 1 1 calc R U . . .
H15C H 0.385684 1.202878 0.005089 0.068 Uiso 1 1 calc R U . . .
C13 C 0.2194(6) 0.9040(10) -0.0367(7) 0.044(3) Uani 1 1 d . . . . .
H13A H 0.230126 0.892595 -0.092902 0.066 Uiso 1 1 calc R U . . .
H13B H 0.169884 0.949883 -0.030072 0.066 Uiso 1 1 calc R U . . .
H13C H 0.216818 0.816939 -0.011222 0.066 Uiso 1 1 calc R U . . .
C29 C 0.5752(7) 0.8826(10) 0.2014(8) 0.059(4) Uani 1 1 d . . . . .
H29A H 0.535617 0.851372 0.164539 0.089 Uiso 1 1 calc R U . . .
H29B H 0.590729 0.972930 0.187126 0.089 Uiso 1 1 calc R U . . .
H29C H 0.554228 0.882394 0.254951 0.089 Uiso 1 1 calc R U . . .

loop_
_atom_site_aniso_label
_atom_site_aniso_U_11
_atom_site_aniso_U_22
_atom_site_aniso_U_33
_atom_site_aniso_U_23
_atom_site_aniso_U_13
_atom_site_aniso_U_12
Au2 0.03288(19) 0.0276(2) 0.0303(3) 0.0045(4) -0.00179(17) -0.00064(16)
Au1 0.03142(18) 0.0292(2) 0.0299(3) 0.0041(4) 0.00167(17) -0.00077(14)
P1 0.0228(19) 0.023(2) 0.028(3) 0.0013(14) 0.0008(11) 0.0010(10)
P2 0.030(2) 0.028(3) 0.022(3) -0.0006(14) -0.0012(11) -0.0004(12)
C23 0.021(6) 0.034(7) 0.026(9) -0.008(6) -0.004(4) -0.001(4)
C21 0.034(6) 0.032(8) 0.026(10) 0.006(6) 0.007(4) 0.001(4)
C26 0.033(6) 0.021(6) 0.025(8) 0.000(5) -0.005(4) -0.010(4)
C22 0.028(6) 0.032(8) 0.025(9) 0.000(7) 0.002(4) -0.005(4)
O2 0.057(6) 0.040(5) 0.048(8) 0.012(5) -0.007(5) 0.000(4)
C1 0.025(6) 0.042(9) 0.046(12) -0.003(8) 0.001(5) 0.000(4)
C2 0.041(7) 0.037(9) 0.029(10) -0.005(8) -0.002(5) 0.002(5)
C27 0.032(6) 0.026(5) 0.030(8) 0.005(5) -0.003(5) 0.001(4)
C24 0.020(5) 0.037(6) 0.038(8) -0.005(5) -0.003(4) 0.002(4)
C28 0.026(5) 0.033(5) 0.040(8) 0.000(6) 0.005(4) -0.015(5)
C25 0.032(6) 0.032(6) 0.038(9) -0.002(6) 0.008(5) -0.014(4)
C7 0.030(6) 0.043(6) 0.031(8) -0.003(5) -0.010(5) 0.008(5)
C8 0.029(5) 0.034(6) 0.035(8) -0.005(5) -0.004(4) -0.003(4)
C3 0.042(7) 0.016(5) 0.022(9) 0.007(5) 0.007(5) 0.009(4)
C10 0.036(6) 0.025(4) 0.033(8) 0.003(4) -0.003(4) -0.002(4)
C11 0.030(5) 0.031(5) 0.064(10) -0.008(5) 0.004(5) 0.006(4)
C31 0.046(7) 0.032(6) 0.032(8) -0.013(5) 0.002(5) 0.001(4)
C30 0.034(6) 0.035(5) 0.043(9) 0.002(5) -0.009(5) 0.000(4)
O1 0.083(7) 0.033(5) 0.052(8) 0.023(5) -0.036(6) -0.013(5)
C4 0.021(5) 0.050(6) 0.022(7) -0.002(5) -0.002(4) 0.002(4)
C32 0.036(6) 0.035(5) 0.031(8) -0.003(5) 0.003(4) 0.000(4)
C12 0.028(5) 0.038(5) 0.045(9) -0.005(5) -0.002(4) 0.007(5)
C14 0.029(6) 0.035(5) 0.027(8) -0.003(4) -0.008(4) -0.007(4)
C9 0.058(7) 0.034(5) 0.044(10) 0.000(5) 0.016(6) -0.006(5)
C35 0.028(6) 0.049(6) 0.040(9) -0.005(5) -0.002(4) -0.002(4)
C34 0.041(7) 0.048(6) 0.020(8) -0.002(6) 0.002(4) 0.000(5)
C6 0.032(6) 0.036(7) 0.026(9) 0.005(6) -0.006(4) 0.002(5)
C5 0.035(6) 0.030(5) 0.027(8) -0.004(5) 0.004(5) -0.017(4)
C33 0.070(9) 0.032(6) 0.054(11) -0.004(5) -0.007(6) 0.012(6)
C15 0.035(7) 0.040(7) 0.061(11) 0.004(5) -0.003(5) -0.012(5)
C13 0.032(6) 0.045(6) 0.054(10) -0.013(6) -0.010(5) -0.002(5)
C29 0.077(10) 0.027(5) 0.073(12) 0.028(6) -0.003(7) 0.006(6)

loop_
_atom_type_symbol
_atom_type_description
_atom_type_scat_dispersion_real
_atom_type_scat_dispersion_imag
_atom_type_scat_source
C C 0.0013 0.0009 'International Tables Vol C Tables 4.2.6.8 and 6.1.1.4'
H H 0.0000 0.0000 'International Tables Vol C Tables 4.2.6.8 and 6.1.1.4'
O O 0.0058 0.0036 'International Tables Vol C Tables 4.2.6.8 and 6.1.1.4'
P P 0.0671 0.0586 'International Tables Vol C Tables 4.2.6.8 and 6.1.1.4'
Au Au -0.6570 6.0260 'International Tables Vol C Tables 4.2.6.8 and 6.1.1.4'

loop_
_axis.id
_axis.type
_axis.equipment
_axis.parity
_axis.depends_on
_axis.zero
_axis.vector[1]
_axis.vector[2]
_axis.vector[3]
source . source . . . 0.99999993 0.00000000 0.00037559
omega rotation goniometer -1 . 0.36226000 0.00000000 0.00000000 1.00000000
kappa rotation goniometer -1 omega -0.01457000 -0.76608180 0.00000000 0.64274309
phi rotation goniometer -1 kappa . 0.00014120 0.00000000 0.99999999
theta rotation goniometer -1 . 0.42200000 0.00000000 0.00000000 1.00000000
matrixX general general . phi . 1.00000000 0.00000000 0.00000000
matrixY general general . phi . 0.00000000 1.00000000 0.00000000
matrixZ general general . phi . 0.00000000 0.00000000 1.00000000
dacX translation general . phi . 0.00000000 1.00000000 0.00000000
dacY translation general . phi . -1.00000000 0.00000000 0.00000000
dacZ translation general . phi . 0.00000000 0.00000000 1.00000000

loop_
_geom_angle_atom_site_label_1
_geom_angle_atom_site_label_2
_geom_angle_atom_site_label_3
_geom_angle
_geom_angle_site_symmetry_1
_geom_angle_site_symmetry_3
_geom_angle_publ_flag
C21 Au2 P2 172.7(4) . . ?
C1 Au1 P1 175.1(5) . . ?
C10 P1 Au1 110.5(4) . . ?
C12 P1 Au1 113.9(4) . . ?
C12 P1 C10 105.4(5) . . ?
C14 P1 Au1 116.1(3) . . ?
C14 P1 C10 104.1(5) . . ?
C14 P1 C12 105.9(6) . . ?
C30 P2 Au2 110.9(4) . . ?
C30 P2 C32 104.9(5) . . ?
C32 P2 Au2 117.3(4) . . ?
C34 P2 Au2 110.5(4) . . ?
C34 P2 C30 104.6(6) . . ?
C34 P2 C32 107.6(5) . . ?
C24 C23 C22 121.5(10) . . ?
C28 C23 C22 122.3(10) . . ?
C28 C23 C24 116.2(12) . . ?
C22 C21 Au2 172.9(14) . . ?
O2 C26 C27 124.3(10) . . ?
O2 C26 C25 116.2(10) . . ?
C27 C26 C25 119.5(11) . . ?
C21 C22 C23 175.9(16) . . ?
C26 O2 C29 117.2(9) . . ?
C2 C1 Au1 173.4(16) . . ?
C1 C2 C3 177.6(18) . . ?
C26 C27 H27 120.6 . . ?
C26 C27 C28 118.9(9) . . ?
C28 C27 H27 120.6 . . ?
C23 C24 H24 119.7 . . ?
C25 C24 C23 120.5(10) . . ?
C25 C24 H24 119.7 . . ?
C23 C28 C27 123.0(9) . . ?
C23 C28 H28 118.5 . . ?
C27 C28 H28 118.5 . . ?
C26 C25 H25 119.1 . . ?
C24 C25 C26 121.8(9) . . ?
C24 C25 H25 119.1 . . ?
C8 C7 H7 120.0 . . ?
C6 C7 H7 120.0 . . ?
C6 C7 C8 120.0(10) . . ?
C7 C8 H8 119.2 . . ?
C3 C8 C7 121.6(10) . . ?
C3 C8 H8 119.2 . . ?
C8 C3 C2 119.2(10) . . ?
C4 C3 C2 123.1(10) . . ?
C4 C3 C8 117.7(11) . . ?
P1 C10 H10A 108.9 . . ?
P1 C10 H10B 108.9 . . ?
H10A C10 H10B 107.8 . . ?
C11 C10 P1 113.2(8) . . ?
C11 C10 H10A 108.9 . . ?
C11 C10 H10B 108.9 . . ?
C10 C11 H11A 109.5 . . ?
C10 C11 H11B 109.5 . . ?
C10 C11 H11C 109.5 . . ?
H11A C11 H11B 109.5 . . ?
H11A C11 H11C 109.5 . . ?
H11B C11 H11C 109.5 . . ?
H31A C31 H31B 109.5 . . ?
H31A C31 H31C 109.5 . . ?
H31B C31 H31C 109.5 . . ?
C30 C31 H31A 109.5 . . ?
C30 C31 H31B 109.5 . . ?
C30 C31 H31C 109.5 . . ?
P2 C30 H30A 108.9 . . ?
P2 C30 H30B 108.9 . . ?
C31 C30 P2 113.5(7) . . ?
C31 C30 H30A 108.9 . . ?
C31 C30 H30B 108.9 . . ?
H30A C30 H30B 107.7 . . ?
C9 O1 C6 120.4(9) . . ?
C3 C4 H4 119.3 . . ?
C3 C4 C5 121.4(9) . . ?
C5 C4 H4 119.3 . . ?
P2 C32 H32A 108.6 . . ?
P2 C32 H32B 108.6 . . ?
H32A C32 H32B 107.5 . . ?
C33 C32 P2 114.8(8) . . ?
C33 C32 H32A 108.6 . . ?
C33 C32 H32B 108.6 . . ?
P1 C12 H12A 108.5 . . ?
P1 C12 H12B 108.5 . . ?
H12A C12 H12B 107.5 . . ?
C13 C12 P1 115.2(8) . . ?
C13 C12 H12A 108.5 . . ?
C13 C12 H12B 108.5 . . ?
P1 C14 H14A 108.9 . . ?
P1 C14 H14B 108.9 . . ?
H14A C14 H14B 107.7 . . ?
C15 C14 P1 113.4(7) . . ?
C15 C14 H14A 108.9 . . ?
C15 C14 H14B 108.9 . . ?
O1 C9 H9A 109.5 . . ?
O1 C9 H9B 109.5 . . ?
O1 C9 H9C 109.5 . . ?
H9A C9 H9B 109.5 . . ?
H9A C9 H9C 109.5 . . ?
H9B C9 H9C 109.5 . . ?
H35A C35 H35B 109.5 . . ?
H35A C35 H35C 109.5 . . ?
H35B C35 H35C 109.5 . . ?
C34 C35 H35A 109.5 . . ?
C34 C35 H35B 109.5 . . ?
C34 C35 H35C 109.5 . . ?
P2 C34 H34A 109.3 . . ?
P2 C34 H34B 109.3 . . ?
C35 C34 P2 111.5(8) . . ?
C35 C34 H34A 109.3 . . ?
C35 C34 H34B 109.3 . . ?
H34A C34 H34B 108.0 . . ?
C7 C6 O1 116.2(10) . . ?
C5 C6 C7 120.6(11) . . ?
C5 C6 O1 123.2(10) . . ?
C4 C5 H5 120.6 . . ?
C6 C5 C4 118.8(9) . . ?
C6 C5 H5 120.6 . . ?
C32 C33 H33A 109.5 . . ?
C32 C33 H33B 109.5 . . ?
C32 C33 H33C 109.5 . . ?
H33A C33 H33B 109.5 . . ?
H33A C33 H33C 109.5 . . ?
H33B C33 H33C 109.5 . . ?
C14 C15 H15A 109.5 . . ?
C14 C15 H15B 109.5 . . ?
C14 C15 H15C 109.5 . . ?
H15A C15 H15B 109.5 . . ?
H15A C15 H15C 109.5 . . ?
H15B C15 H15C 109.5 . . ?
C12 C13 H13A 109.5 . . ?
C12 C13 H13B 109.5 . . ?
C12 C13 H13C 109.5 . . ?
H13A C13 H13B 109.5 . . ?
H13A C13 H13C 109.5 . . ?
H13B C13 H13C 109.5 . . ?
O2 C29 H29A 109.5 . . ?
O2 C29 H29B 109.5 . . ?
O2 C29 H29C 109.5 . . ?
H29A C29 H29B 109.5 . . ?
H29A C29 H29C 109.5 . . ?
H29B C29 H29C 109.5 . . ?

loop_
_geom_bond_atom_site_label_1
_geom_bond_atom_site_label_2
_geom_bond_distance
_geom_bond_site_symmetry_2
_geom_bond_publ_flag
Au2 P2 2.273(5) . ?
Au2 C21 1.998(14) . ?
Au1 P1 2.280(5) . ?
Au1 C1 2.000(17) . ?
P1 C10 1.805(11) . ?
P1 C12 1.813(9) . ?
P1 C14 1.837(9) . ?
P2 C30 1.800(11) . ?
P2 C32 1.778(10) . ?
P2 C34 1.816(10) . ?
C23 C22 1.40(2) . ?
C23 C24 1.417(14) . ?
C23 C28 1.402(14) . ?
C21 C22 1.20(2) . ?
C26 O2 1.340(16) . ?
C26 C27 1.388(14) . ?
C26 C25 1.376(14) . ?
O2 C29 1.426(13) . ?
C1 C2 1.19(2) . ?
C2 C3 1.48(2) . ?
C27 H27 0.9300 . ?
C27 C28 1.389(15) . ?
C24 H24 0.9300 . ?
C24 C25 1.379(14) . ?
C28 H28 0.9300 . ?
C25 H25 0.9300 . ?
C7 H7 0.9300 . ?
C7 C8 1.355(15) . ?
C7 C6 1.360(15) . ?
C8 H8 0.9300 . ?
C8 C3 1.391(14) . ?
C3 C4 1.383(15) . ?
C10 H10A 0.9700 . ?
C10 H10B 0.9700 . ?
C10 C11 1.537(14) . ?
C11 H11A 0.9600 . ?
C11 H11B 0.9600 . ?
C11 H11C 0.9600 . ?
C31 H31A 0.9600 . ?
C31 H31B 0.9600 . ?
C31 H31C 0.9600 . ?
C31 C30 1.517(13) . ?
C30 H30A 0.9700 . ?
C30 H30B 0.9700 . ?
O1 C9 1.361(13) . ?
O1 C6 1.393(16) . ?
C4 H4 0.9300 . ?
C4 C5 1.376(14) . ?
C32 H32A 0.9700 . ?
C32 H32B 0.9700 . ?
C32 C33 1.521(15) . ?
C12 H12A 0.9700 . ?
C12 H12B 0.9700 . ?
C12 C13 1.464(13) . ?
C14 H14A 0.9700 . ?
C14 H14B 0.9700 . ?
C14 C15 1.524(14) . ?
C9 H9A 0.9600 . ?
C9 H9B 0.9600 . ?
C9 H9C 0.9600 . ?
C35 H35A 0.9600 . ?
C35 H35B 0.9600 . ?
C35 H35C 0.9600 . ?
C35 C34 1.530(13) . ?
C34 H34A 0.9700 . ?
C34 H34B 0.9700 . ?
C6 C5 1.390(15) . ?
C5 H5 0.9300 . ?
C33 H33A 0.9600 . ?
C33 H33B 0.9600 . ?
C33 H33C 0.9600 . ?
C15 H15A 0.9600 . ?
C15 H15B 0.9600 . ?
C15 H15C 0.9600 . ?
C13 H13A 0.9600 . ?
C13 H13B 0.9600 . ?
C13 H13C 0.9600 . ?
C29 H29A 0.9600 . ?
C29 H29B 0.9600 . ?
C29 H29C 0.9600 . ?

loop_
_geom_torsion_atom_site_label_1
_geom_torsion_atom_site_label_2
_geom_torsion_atom_site_label_3
_geom_torsion_atom_site_label_4
_geom_torsion
_geom_torsion_site_symmetry_1
_geom_torsion_site_symmetry_2
_geom_torsion_site_symmetry_3
_geom_torsion_site_symmetry_4
_geom_torsion_publ_flag
Au2 P2 C30 C31 42.7(8) . . . . ?
Au2 P2 C32 C33 -173.2(7) . . . . ?
Au2 P2 C34 C35 63.5(8) . . . . ?
Au1 P1 C10 C11 31.3(8) . . . . ?
Au1 P1 C12 C13 -60.5(9) . . . . ?
Au1 P1 C14 C15 -172.3(7) . . . . ?
C23 C24 C25 C26 -0.7(17) . . . . ?
C26 C27 C28 C23 -1.3(17) . . . . ?
C22 C23 C24 C25 179.4(13) . . . . ?
C22 C23 C28 C27 -178.4(13) . . . . ?
O2 C26 C27 C28 -179.7(11) . . . . ?
O2 C26 C25 C24 -179.4(11) . . . . ?
C2 C3 C4 C5 179.8(12) . . . . ?
C27 C26 O2 C29 9.9(19) . . . . ?
C27 C26 C25 C24 0.9(19) . . . . ?
C24 C23 C28 C27 1.4(17) . . . . ?
C28 C23 C24 C25 -0.5(17) . . . . ?
C25 C26 O2 C29 -169.9(11) . . . . ?
C25 C26 C27 C28 0.1(18) . . . . ?
C7 C8 C3 C2 178.4(12) . . . . ?
C7 C8 C3 C4 -2.3(18) . . . . ?
C7 C6 C5 C4 -1.1(19) . . . . ?
C8 C7 C6 O1 -179.0(12) . . . . ?
C8 C7 C6 C5 -0.6(19) . . . . ?
C8 C3 C4 C5 0.6(17) . . . . ?
C3 C4 C5 C6 1.1(17) . . . . ?
C10 P1 C12 C13 60.8(10) . . . . ?
C10 P1 C14 C15 66.1(9) . . . . ?
C30 P2 C32 C33 63.2(9) . . . . ?
C30 P2 C34 C35 -177.1(7) . . . . ?
O1 C6 C5 C4 177.2(11) . . . . ?
C32 P2 C30 C31 170.4(8) . . . . ?
C32 P2 C34 C35 -65.8(8) . . . . ?
C12 P1 C10 C11 -92.2(8) . . . . ?
C12 P1 C14 C15 -44.7(9) . . . . ?
C14 P1 C10 C11 156.5(7) . . . . ?
C14 P1 C12 C13 170.7(9) . . . . ?
C9 O1 C6 C7 -167.0(12) . . . . ?
C9 O1 C6 C5 15(2) . . . . ?
C34 P2 C30 C31 -76.4(9) . . . . ?
C34 P2 C32 C33 -47.9(10) . . . . ?
C6 C7 C8 C3 2.3(19) . . . . ?

loop_
_twin_individual_id
_twin_individual_mass_fraction_refined
1 0.42(2)
2 0.58(2)
